data_2235963
loop_
_publ_author_name
'Yusufzai, Samina Khan'
'Osman, Hasnah'
'Rahim, Aisyah Saad Abdul'
'Arshad, Suhana'
'Razak, Ibrahim Abdul'

_publ_section_title
;
 3-(2-Methylamino-1,3-thiazol-4-yl)-2<i>H</i>-chromen-2-one
;
_journal_coeditor_code RZ2775
_journal_issue 8
_journal_name_full 'Acta Crystallographica Section E'
_journal_page_first o2416
_journal_page_last o2417
_journal_paper_doi 10.1107/S1600536812030140
_journal_volume 68
_journal_year 2012
_chemical_formula_iupac 'C13 H10 N2 O2 S'
_chemical_formula_moiety 'C13 H10 N2 O2 S'
_chemical_formula_sum 'C13 H10 N2 O2 S'
_chemical_formula_weight 258.29
_chemical_name_systematic
;
3-(2-Methylamino-1,3-thiazol-4-yl)-2<i>H</i>-chromen-2-one
;
_space_group_IT_number 14
_symmetry_cell_setting monoclinic
_symmetry_space_group_name_Hall '-P 2ybc'
_symmetry_space_group_name_H-M 'P 1 21/c 1'
_atom_sites_solution_hydrogens geom
_atom_sites_solution_primary direct
_atom_sites_solution_secondary difmap
_audit_creation_method SHELXL-97
_cell_angle_alpha 90.00
_cell_angle_beta 120.3070(10)
_cell_angle_gamma 90.00
_cell_formula_units_Z 4
_cell_length_a 14.5460(3)
_cell_length_b 4.92890(10)
_cell_length_c 18.3516(3)
_cell_measurement_reflns_used 7338
_cell_measurement_temperature 100.0(10)
_cell_measurement_theta_max 32.54
_cell_measurement_theta_min 2.57
_cell_volume 1135.92(4)
_computing_cell_refinement 'SAINT (Bruker, 2009)'
_computing_data_collection 'APEX2 (Bruker, 2009)'
_computing_data_reduction 'SAINT (Bruker, 2009)'
_computing_molecular_graphics 'SHELXTL (Sheldrick, 2008)'
_computing_publication_material
;
SHELXTL (Sheldrick, 2008) and PLATON (Spek, 2009)
;
_computing_structure_refinement 'SHELXTL (Sheldrick, 2008)'
_computing_structure_solution 'SHELXTL (Sheldrick, 2008)'
_diffrn_ambient_temperature 100.0(10)
_diffrn_measured_fraction_theta_full 0.998
_diffrn_measured_fraction_theta_max 0.998
_diffrn_measurement_device_type
;
Bruker SMART APEXII CCD area-detector
;
_diffrn_measurement_method '\f and \w scans'
_diffrn_radiation_monochromator graphite
_diffrn_radiation_source 'fine-focus sealed tube'
_diffrn_radiation_type MoK\a
_diffrn_radiation_wavelength 0.71073
_diffrn_reflns_av_R_equivalents 0.0245
_diffrn_reflns_av_sigmaI/netI 0.0217
_diffrn_reflns_limit_h_max 16
_diffrn_reflns_limit_h_min -20
_diffrn_reflns_limit_k_max 6
_diffrn_reflns_limit_k_min -6
_diffrn_reflns_limit_l_max 25
_diffrn_reflns_limit_l_min -25
_diffrn_reflns_number 13265
_diffrn_reflns_theta_full 30.00
_diffrn_reflns_theta_max 30.00
_diffrn_reflns_theta_min 1.62
_diffrn_standards_number 0
_exptl_absorpt_coefficient_mu 0.279
_exptl_absorpt_correction_T_max 0.9458
_exptl_absorpt_correction_T_min 0.8813
_exptl_absorpt_correction_type multi-scan
_exptl_absorpt_process_details '(<i>SADABS</i>; Bruker, 2009)'
_exptl_crystal_colour orange
_exptl_crystal_density_diffrn 1.510
_exptl_crystal_density_method 'not measured'
_exptl_crystal_description block
_exptl_crystal_F_000 536
_exptl_crystal_size_max 0.47
_exptl_crystal_size_mid 0.40
_exptl_crystal_size_min 0.20
_refine_diff_density_max 0.446
_refine_diff_density_min -0.206
_refine_ls_extinction_method none
_refine_ls_goodness_of_fit_ref 1.048
_refine_ls_hydrogen_treatment mixed
_refine_ls_matrix_type full
_refine_ls_number_parameters 168
_refine_ls_number_reflns 3303
_refine_ls_number_restraints 0
_refine_ls_restrained_S_all 1.048
_refine_ls_R_factor_all 0.0402
_refine_ls_R_factor_gt 0.0337
_refine_ls_shift/su_max 0.001
_refine_ls_shift/su_mean 0.000
_refine_ls_structure_factor_coef Fsqd
_refine_ls_weighting_details 'calc w=1/[\s^2^(Fo^2^)+(0.0472P)^2^+0.5573P] where P=(Fo^2^+2Fc^2^)/3'
_refine_ls_weighting_scheme calc
_refine_ls_wR_factor_gt 0.0892
_refine_ls_wR_factor_ref 0.0948
_reflns_number_gt 2851
_reflns_number_total 3303
_reflns_threshold_expression I>2\s(I)
_cod_data_source_file rz2775.cif
_cod_data_source_block I
_cod_original_sg_symbol_H-M 'P 21/c'
_cod_database_code 2235963
_cod_database_fobs_code 2235963

loop_
_symmetry_equiv_pos_as_xyz
'x, y, z'
'-x, y+1/2, -z+1/2'
'-x, -y, -z'
'x, -y-1/2, z-1/2'

loop_
_atom_site_type_symbol
_atom_site_label
_atom_site_fract_x
_atom_site_fract_y
_atom_site_fract_z
_atom_site_U_iso_or_equiv
_atom_site_adp_type
_atom_site_calc_flag
_atom_site_refinement_flags
_atom_site_occupancy
_atom_site_symmetry_multiplicity
S S1 0.86394(2) 0.35198(6) 0.510226(18) 0.01927(9) Uani d . 1 1
O O1 0.59607(7) 1.21689(19) 0.55233(5) 0.02025(19) Uani d . 1 1
O O2 0.62018(7) 1.0170(2) 0.45629(6) 0.0226(2) Uani d . 1 1
N N1 0.87142(8) 0.5208(2) 0.64688(6) 0.0167(2) Uani d . 1 1
N N2 0.99500(9) 0.1750(2) 0.66837(7) 0.0209(2) Uani d . 1 1
C C1 0.61748(9) 1.2526(3) 0.63378(7) 0.0174(2) Uani d . 1 1
C C2 0.56079(10) 1.4526(3) 0.64782(8) 0.0215(2) Uani d . 1 1
H H2A 0.5090 1.5594 0.6026 0.026 Uiso calc R 1 1
C C3 0.58198(10) 1.4917(3) 0.72954(9) 0.0223(3) Uani d . 1 1
H H3A 0.5447 1.6288 0.7405 0.027 Uiso calc R 1 1
C C4 0.65730(10) 1.3329(3) 0.79635(8) 0.0220(3) Uani d . 1 1
H H4A 0.6707 1.3618 0.8520 0.026 Uiso calc R 1 1
C C5 0.71206(10) 1.1340(3) 0.78079(8) 0.0207(2) Uani d . 1 1
H H5A 0.7626 1.0245 0.8259 0.025 Uiso calc R 1 1
C C6 0.69360(9) 1.0923(3) 0.69871(7) 0.0170(2) Uani d . 1 1
C C7 0.74892(9) 0.8943(2) 0.67830(7) 0.0172(2) Uani d . 1 1
H H7A 0.8000 0.7812 0.7219 0.021 Uiso calc R 1 1
C C8 0.73070(9) 0.8631(2) 0.59846(7) 0.0157(2) Uani d . 1 1
C C9 0.64806(9) 1.0288(3) 0.53044(7) 0.0175(2) Uani d . 1 1
C C10 0.79048(9) 0.6641(2) 0.57920(7) 0.0159(2) Uani d . 1 1
C C11 0.77572(10) 0.6015(3) 0.50172(7) 0.0188(2) Uani d . 1 1
H H11A 0.7242 0.6834 0.4503 0.023 Uiso calc R 1 1
C C12 0.91583(9) 0.3476(2) 0.61957(7) 0.0167(2) Uani d . 1 1
C C13 1.04154(10) -0.0065(3) 0.63373(8) 0.0228(3) Uani d . 1 1
H H13A 1.0934 -0.1250 0.6785 0.034 Uiso calc R 1 1
H H13B 1.0773 0.0999 0.6101 0.034 Uiso calc R 1 1
H H13C 0.9854 -0.1171 0.5891 0.034 Uiso calc R 1 1
H H1N2 1.0201(16) 0.177(4) 0.7226(13) 0.040(5) Uiso d . 1 1

loop_
_atom_site_aniso_label
_atom_site_aniso_U_11
_atom_site_aniso_U_22
_atom_site_aniso_U_33
_atom_site_aniso_U_12
_atom_site_aniso_U_13
_atom_site_aniso_U_23
S1 0.01899(15) 0.02255(16) 0.01429(14) 0.00258(11) 0.00693(11) -0.00217(10)
O1 0.0194(4) 0.0245(4) 0.0164(4) 0.0064(3) 0.0087(3) 0.0043(3)
O2 0.0213(4) 0.0301(5) 0.0154(4) 0.0051(4) 0.0085(3) 0.0045(4)
N1 0.0147(4) 0.0188(5) 0.0143(4) 0.0008(4) 0.0056(4) 0.0000(4)
N2 0.0185(5) 0.0242(5) 0.0156(5) 0.0060(4) 0.0054(4) -0.0004(4)
C1 0.0162(5) 0.0193(5) 0.0171(5) -0.0007(4) 0.0087(4) 0.0005(4)
C2 0.0183(5) 0.0208(6) 0.0254(6) 0.0035(5) 0.0110(5) 0.0022(5)
C3 0.0199(6) 0.0215(6) 0.0296(6) -0.0006(5) 0.0155(5) -0.0035(5)
C4 0.0196(6) 0.0268(6) 0.0212(6) -0.0020(5) 0.0114(5) -0.0054(5)
C5 0.0168(5) 0.0266(6) 0.0172(5) 0.0008(5) 0.0075(4) -0.0012(5)
C6 0.0136(5) 0.0193(5) 0.0171(5) -0.0009(4) 0.0070(4) -0.0010(4)
C7 0.0148(5) 0.0197(5) 0.0149(5) 0.0019(4) 0.0058(4) 0.0007(4)
C8 0.0137(5) 0.0168(5) 0.0154(5) -0.0001(4) 0.0064(4) 0.0011(4)
C9 0.0151(5) 0.0196(5) 0.0177(5) 0.0008(4) 0.0082(4) 0.0017(4)
C10 0.0138(5) 0.0173(5) 0.0149(5) -0.0002(4) 0.0061(4) 0.0001(4)
C11 0.0181(5) 0.0208(6) 0.0154(5) 0.0029(4) 0.0068(4) 0.0000(4)
C12 0.0145(5) 0.0183(5) 0.0151(5) -0.0017(4) 0.0058(4) -0.0014(4)
C13 0.0191(5) 0.0237(6) 0.0235(6) 0.0037(5) 0.0092(5) -0.0028(5)

loop_
_atom_type_symbol
_atom_type_description
_atom_type_scat_dispersion_real
_atom_type_scat_dispersion_imag
_atom_type_scat_source
C C 0.0033 0.0016 'International Tables Vol C Tables 4.2.6.8 and 6.1.1.4'
H H 0.0000 0.0000 'International Tables Vol C Tables 4.2.6.8 and 6.1.1.4'
N N 0.0061 0.0033 'International Tables Vol C Tables 4.2.6.8 and 6.1.1.4'
O O 0.0106 0.0060 'International Tables Vol C Tables 4.2.6.8 and 6.1.1.4'
S S 0.1246 0.1234 'International Tables Vol C Tables 4.2.6.8 and 6.1.1.4'

loop_
_geom_angle_atom_site_label_1
_geom_angle_atom_site_label_2
_geom_angle_atom_site_label_3
_geom_angle
C11 S1 C12 89.04(6)
C1 O1 C9 123.10(9)
C12 N1 C10 110.22(10)
C12 N2 C13 122.07(11)
C12 N2 H1N2 118.6(13)
C13 N2 H1N2 119.3(13)
O1 C1 C2 117.51(11)
O1 C1 C6 120.24(11)
C2 C1 C6 122.25(11)
C3 C2 C1 118.10(12)
C3 C2 H2A 121.0
C1 C2 H2A 121.0
C2 C3 C4 121.28(12)
C2 C3 H3A 119.4
C4 C3 H3A 119.4
C5 C4 C3 119.60(12)
C5 C4 H4A 120.2
C3 C4 H4A 120.2
C4 C5 C6 120.49(12)
C4 C5 H5A 119.8
C6 C5 H5A 119.8
C1 C6 C5 118.27(11)
C1 C6 C7 118.21(11)
C5 C6 C7 123.52(11)
C8 C7 C6 122.02(11)
C8 C7 H7A 119.0
C6 C7 H7A 119.0
C7 C8 C10 121.21(10)
C7 C8 C9 118.93(11)
C10 C8 C9 119.84(10)
O2 C9 O1 116.01(11)
O2 C9 C8 126.56(11)
O1 C9 C8 117.43(10)
C11 C10 N1 115.57(11)
C11 C10 C8 127.05(11)
N1 C10 C8 117.38(10)
C10 C11 S1 110.40(9)
C10 C11 H11A 124.8
S1 C11 H11A 124.8
N1 C12 N2 125.28(11)
N1 C12 S1 114.75(9)
N2 C12 S1 119.97(9)
N2 C13 H13A 109.5
N2 C13 H13B 109.5
H13A C13 H13B 109.5
N2 C13 H13C 109.5
H13A C13 H13C 109.5
H13B C13 H13C 109.5

loop_
_geom_bond_atom_site_label_1
_geom_bond_atom_site_label_2
_geom_bond_distance
S1 C11 1.7265(13)
S1 C12 1.7517(12)
O1 C1 1.3757(14)
O1 C9 1.3781(15)
O2 C9 1.2094(15)
N1 C12 1.3129(15)
N1 C10 1.3971(15)
N2 C12 1.3457(16)
N2 C13 1.4482(16)
N2 H1N2 0.87(2)
C1 C2 1.3903(17)
C1 C6 1.3923(16)
C2 C3 1.3838(18)
C2 H2A 0.9500
C3 C4 1.4001(19)
C3 H3A 0.9500
C4 C5 1.3807(17)
C4 H4A 0.9500
C5 C6 1.4054(16)
C5 H5A 0.9500
C6 C7 1.4296(16)
C7 C8 1.3598(16)
C7 H7A 0.9500
C8 C10 1.4674(16)
C8 C9 1.4683(16)
C10 C11 1.3621(16)
C11 H11A 0.9500
C13 H13A 0.9800
C13 H13B 0.9800
C13 H13C 0.9800

loop_
_geom_hbond_atom_site_label_D
_geom_hbond_atom_site_label_H
_geom_hbond_atom_site_label_A
_geom_hbond_site_symmetry_A
_geom_hbond_distance_DH
_geom_hbond_distance_HA
_geom_hbond_distance_DA
_geom_hbond_angle_DHA
_geom_hbond_publ_flag
N2 H1N2 N1 2_746 0.87(2) 2.24(2) 3.0331(15) 152(2) yes
C4 H4A O2 4_586 0.95 2.44 3.3247(16) 154.1 yes
C13 H13C Cg1 1_545 0.9800 2.70 3.5026(16) 139.0 yes

loop_
_geom_torsion_atom_site_label_1
_geom_torsion_atom_site_label_2
_geom_torsion_atom_site_label_3
_geom_torsion_atom_site_label_4
_geom_torsion
C9 O1 C1 C2 178.87(11)
C9 O1 C1 C6 -0.99(17)
O1 C1 C2 C3 -179.64(11)
C6 C1 C2 C3 0.21(19)
C1 C2 C3 C4 -0.76(19)
C2 C3 C4 C5 0.3(2)
C3 C4 C5 C6 0.75(19)
O1 C1 C6 C5 -179.36(11)
C2 C1 C6 C5 0.79(18)
O1 C1 C6 C7 0.75(17)
C2 C1 C6 C7 -179.10(11)
C4 C5 C6 C1 -1.27(18)
C4 C5 C6 C7 178.62(12)
C1 C6 C7 C8 1.30(18)
C5 C6 C7 C8 -178.59(12)
C6 C7 C8 C10 178.23(11)
C6 C7 C8 C9 -2.98(18)
C1 O1 C9 O2 179.07(11)
C1 O1 C9 C8 -0.70(16)
C7 C8 C9 O2 -177.09(12)
C10 C8 C9 O2 1.73(19)
C7 C8 C9 O1 2.65(16)
C10 C8 C9 O1 -178.53(10)
C12 N1 C10 C11 -1.08(15)
C12 N1 C10 C8 178.73(10)
C7 C8 C10 C11 175.76(12)
C9 C8 C10 C11 -3.03(19)
C7 C8 C10 N1 -4.03(17)
C9 C8 C10 N1 177.18(10)
N1 C10 C11 S1 0.53(14)
C8 C10 C11 S1 -179.26(10)
C12 S1 C11 C10 0.09(10)
C10 N1 C12 N2 -178.77(12)
C10 N1 C12 S1 1.14(13)
C13 N2 C12 N1 -178.67(12)
C13 N2 C12 S1 1.43(17)
C11 S1 C12 N1 -0.74(10)
C11 S1 C12 N2 179.17(11)

loop_
_cod_related_entry_id
_cod_related_entry_database
_cod_related_entry_code
1 ChemSpider 30658000
